data_2226128
loop_
_publ_author_name
'Tadbuppa, Primjira P.'
'Tiekink, Edward R. T.'

_publ_section_title
;
 [(<i>Z</i>)-Ethyl
 <i>N</i>-isopropylthiocarbamato-\k<i>S</i>](tricyclohexylphosphine-\k<i>P</i>)gold(I)
;
_journal_coeditor_code HB5427
_journal_issue 6
_journal_name_full 'Acta Crystallographica Section E'
_journal_page_first m615
_journal_paper_doi 10.1107/S1600536810015801
_journal_volume 66
_journal_year 2010
_chemical_formula_iupac '[Au (C6 H12 N O S) (C18 H33 P)]'
_chemical_formula_moiety 'C24 H45 Au N O P S'
_chemical_formula_sum 'C24 H45 Au N O P S'
_chemical_formula_weight 623.61
_chemical_name_systematic
;
[(<i>Z</i>)-Ethyl
<i>N</i>-isopropylthiocarbamato-\k<i>S</i>](tricyclohexylphosphine-
\k<i>P</i>)gold(I)
;
_space_group_IT_number 2
_symmetry_cell_setting triclinic
_symmetry_space_group_name_Hall '-P 1'
_symmetry_space_group_name_H-M 'P -1'
_atom_sites_solution_hydrogens geom
_atom_sites_solution_primary direct
_atom_sites_solution_secondary difmap
_audit_creation_method SHELXL-97
_cell_angle_alpha 93.4750(10)
_cell_angle_beta 105.380(2)
_cell_angle_gamma 102.5970(10)
_cell_formula_units_Z 2
_cell_length_a 9.1226(6)
_cell_length_b 12.3857(8)
_cell_length_c 12.6754(9)
_cell_measurement_reflns_used 4588
_cell_measurement_temperature 223(2)
_cell_measurement_theta_max 29.5
_cell_measurement_theta_min 2.5
_cell_volume 1336.94(16)
_computing_cell_refinement 'SAINT (Bruker, 2000)'
_computing_data_collection 'SMART (Bruker, 2000)'
_computing_data_reduction 'SHELXTL (Sheldrick, 2008)'
_computing_molecular_graphics 'ORTEP-3 (Farrugia, 1997) and DIAMOND (Brandenburg, 2006)'
_computing_publication_material 'publCIF (Westrip, 2010)'
_computing_structure_refinement 'SHELXL97 (Sheldrick, 2008)'
_computing_structure_solution 'PATTY in DIRDIF92 (Beurskens <i>et al.</i>,  1992)'
_diffrn_ambient_temperature 223(2)
_diffrn_measured_fraction_theta_full 0.994
_diffrn_measured_fraction_theta_max 0.994
_diffrn_measurement_device_type 'Bruker SMART CCD'
_diffrn_measurement_method '\w scans'
_diffrn_radiation_monochromator graphite
_diffrn_radiation_source 'fine-focus sealed tube'
_diffrn_radiation_type MoK\a
_diffrn_radiation_wavelength 0.71069
_diffrn_reflns_av_R_equivalents 0.023
_diffrn_reflns_av_sigmaI/netI 0.044
_diffrn_reflns_limit_h_max 10
_diffrn_reflns_limit_h_min -11
_diffrn_reflns_limit_k_max 16
_diffrn_reflns_limit_k_min -15
_diffrn_reflns_limit_l_max 15
_diffrn_reflns_limit_l_min -16
_diffrn_reflns_number 9521
_diffrn_reflns_theta_full 27.5
_diffrn_reflns_theta_max 27.5
_diffrn_reflns_theta_min 1.7
_diffrn_standards_decay_% 0
_diffrn_standards_number 0
_exptl_absorpt_coefficient_mu 5.654
_exptl_absorpt_correction_T_max 1
_exptl_absorpt_correction_T_min 0.607
_exptl_absorpt_correction_type multi-scan
_exptl_absorpt_process_details '(SADABS; Bruker, 2000)'
_exptl_crystal_colour colourless
_exptl_crystal_density_diffrn 1.549
_exptl_crystal_density_method 'not measured'
_exptl_crystal_description block
_exptl_crystal_F_000 628
_exptl_crystal_size_max 0.23
_exptl_crystal_size_mid 0.15
_exptl_crystal_size_min 0.08
_refine_diff_density_max 1.19
_refine_diff_density_min -1.25
_refine_ls_extinction_method none
_refine_ls_goodness_of_fit_ref 1.11
_refine_ls_hydrogen_treatment constr
_refine_ls_matrix_type full
_refine_ls_number_parameters 277
_refine_ls_number_reflns 6097
_refine_ls_number_restraints 22
_refine_ls_restrained_S_all 1.12
_refine_ls_R_factor_all 0.039
_refine_ls_R_factor_gt 0.033
_refine_ls_shift/su_max 0.001
_refine_ls_shift/su_mean 0.000
_refine_ls_structure_factor_coef Fsqd
_refine_ls_weighting_details 'calc w=1/[\s^2^(Fo^2^)+(0.065P)^2^] where P=(Fo^2^+2Fc^2^)/3'
_refine_ls_weighting_scheme calc
_refine_ls_wR_factor_gt 0.086
_refine_ls_wR_factor_ref 0.107
_reflns_number_gt 5524
_reflns_number_total 6097
_reflns_threshold_expression I>2\s(I)
_cod_data_source_file hb5427.cif
_cod_data_source_block I
_cod_database_code 2226128
_cod_database_fobs_code 2226128

loop_
_symmetry_equiv_pos_as_xyz
'x, y, z'
'-x, -y, -z'

loop_
_atom_site_type_symbol
_atom_site_label
_atom_site_fract_x
_atom_site_fract_y
_atom_site_fract_z
_atom_site_U_iso_or_equiv
_atom_site_adp_type
_atom_site_calc_flag
_atom_site_refinement_flags
_atom_site_occupancy
_atom_site_disorder_assembly
_atom_site_disorder_group
Au Au 0.26509(2) 0.057107(13) 0.194175(15) 0.03141(8) Uani d . 1 . .
S S1 0.41297(18) 0.22569(11) 0.17233(13) 0.0414(3) Uani d . 1 . .
P P1 0.12363(15) -0.11673(10) 0.19756(11) 0.0291(3) Uani d . 1 . .
O O1 0.2734(5) 0.2778(3) 0.3143(3) 0.0408(9) Uani d . 1 . .
N N1 0.4305(6) 0.4290(4) 0.2737(4) 0.0406(10) Uani d . 1 . .
C C1 0.3760(6) 0.3254(4) 0.2593(4) 0.0320(10) Uani d . 1 A .
C C2 0.532(2) 0.4809(13) 0.213(2) 0.046(3) Uani d PDU 0.618(15) A 1
H H2 0.5185 0.4296 0.1468 0.056 Uiso calc PR 0.618(15) A 1
C C3 0.496(2) 0.5899(13) 0.1786(15) 0.088(4) Uani d PDU 0.618(15) A 1
H H3A 0.5467 0.6127 0.1224 0.132 Uiso calc PR 0.618(15) A 1
H H3B 0.5357 0.6470 0.2420 0.132 Uiso calc PR 0.618(15) A 1
H H3C 0.3839 0.5796 0.1492 0.132 Uiso calc PR 0.618(15) A 1
C C4 0.6991(15) 0.5034(16) 0.2851(13) 0.074(4) Uani d PDU 0.618(15) A 1
H H4A 0.7154 0.5590 0.3470 0.111 Uiso calc PR 0.618(15) A 1
H H4B 0.7697 0.5306 0.2420 0.111 Uiso calc PR 0.618(15) A 1
H H4C 0.7195 0.4350 0.3121 0.111 Uiso calc PR 0.618(15) A 1
C C2A 0.560(4) 0.475(2) 0.215(3) 0.046(3) Uani d PD 0.382(15) A 2
H H2A 0.6035 0.4153 0.1875 0.056 Uiso calc PR 0.382(15) A 2
C C3A 0.479(4) 0.534(2) 0.123(2) 0.088(4) Uani d PD 0.382(15) A 2
H H3D 0.5074 0.5162 0.0563 0.132 Uiso calc PR 0.382(15) A 2
H H3E 0.5118 0.6136 0.1450 0.132 Uiso calc PR 0.382(15) A 2
H H3F 0.3665 0.5087 0.1086 0.132 Uiso calc PR 0.382(15) A 2
C C4A 0.682(3) 0.560(2) 0.304(2) 0.074(4) Uani d PD 0.382(15) A 2
H H4D 0.6450 0.6274 0.3097 0.111 Uiso calc PR 0.382(15) A 2
H H4E 0.7797 0.5772 0.2849 0.111 Uiso calc PR 0.382(15) A 2
H H4F 0.6976 0.5300 0.3737 0.111 Uiso calc PR 0.382(15) A 2
C C5 0.2278(9) 0.3534(6) 0.3835(6) 0.0575(17) Uani d . 1 . .
H H5A 0.1829 0.4074 0.3402 0.069 Uiso calc R 1 . .
H H5B 0.3190 0.3943 0.4434 0.069 Uiso calc R 1 . .
C C6 0.1106(12) 0.2858(7) 0.4286(7) 0.075(2) Uani d . 1 . .
H H6A 0.0209 0.2458 0.3686 0.113 Uiso calc R 1 . .
H H6B 0.0772 0.3341 0.4758 0.113 Uiso calc R 1 . .
H H6C 0.1565 0.2328 0.4713 0.113 Uiso calc R 1 . .
C C7 0.2235(6) -0.1951(4) 0.3003(5) 0.0380(11) Uani d . 1 . .
H H7 0.2834 -0.2329 0.2618 0.046 Uiso calc R 1 . .
C C8 0.3462(8) -0.1216(6) 0.3977(5) 0.0538(16) Uani d . 1 . .
H H8A 0.2947 -0.0811 0.4398 0.065 Uiso calc R 1 . .
H H8B 0.4178 -0.0665 0.3707 0.065 Uiso calc R 1 . .
C C9 0.4408(8) -0.1896(6) 0.4740(6) 0.0632(19) Uani d . 1 . .
H H9A 0.5141 -0.1404 0.5386 0.076 Uiso calc R 1 . .
H H9B 0.5016 -0.2240 0.4348 0.076 Uiso calc R 1 . .
C C10 0.3270(11) -0.2814(7) 0.5114(7) 0.079(2) Uani d . 1 . .
H H10A 0.3868 -0.3272 0.5568 0.095 Uiso calc R 1 . .
H H10B 0.2741 -0.2462 0.5567 0.095 Uiso calc R 1 . .
C C11 0.2085(8) -0.3532(5) 0.4159(6) 0.0561(17) Uani d . 1 . .
H H11A 0.1349 -0.4069 0.4426 0.067 Uiso calc R 1 . .
H H11B 0.2609 -0.3954 0.3762 0.067 Uiso calc R 1 . .
C C12 0.1193(7) -0.2887(5) 0.3382(5) 0.0392(11) Uani d . 1 . .
H H12A 0.0529 -0.2569 0.3743 0.047 Uiso calc R 1 . .
H H12B 0.0502 -0.3398 0.2734 0.047 Uiso calc R 1 . .
C C13 -0.0697(6) -0.1169(4) 0.2183(4) 0.0324(10) Uani d . 1 . .
H H13 -0.1246 -0.1949 0.2196 0.039 Uiso calc R 1 . .
C C14 -0.0525(8) -0.0501(6) 0.3267(5) 0.0496(14) Uani d . 1 . .
H H14A 0.0072 0.0264 0.3286 0.059 Uiso calc R 1 . .
H H14B 0.0060 -0.0830 0.3876 0.059 Uiso calc R 1 . .
C C15 -0.2119(12) -0.0484(8) 0.3415(7) 0.076(3) Uani d . 1 . .
H H15A -0.2670 -0.1244 0.3464 0.091 Uiso calc R 1 . .
H H15B -0.1970 -0.0025 0.4110 0.091 Uiso calc R 1 . .
C C16 -0.3115(10) -0.0032(7) 0.2487(7) 0.068(2) Uani d . 1 . .
H H16A -0.2630 0.0756 0.2484 0.082 Uiso calc R 1 . .
H H16B -0.4152 -0.0083 0.2594 0.082 Uiso calc R 1 . .
C C17 -0.3286(8) -0.0688(7) 0.1394(6) 0.0601(18) Uani d . 1 . .
H H17A -0.3875 -0.0352 0.0792 0.072 Uiso calc R 1 . .
H H17B -0.3885 -0.1454 0.1367 0.072 Uiso calc R 1 . .
C C18 -0.1682(6) -0.0710(5) 0.1221(5) 0.0450(13) Uani d . 1 . .
H H18A -0.1838 -0.1179 0.0530 0.054 Uiso calc R 1 . .
H H18B -0.1125 0.0046 0.1165 0.054 Uiso calc R 1 . .
C C19 0.0823(6) -0.1990(4) 0.0622(4) 0.0337(10) Uani d . 1 . .
H H19 0.0185 -0.1611 0.0078 0.040 Uiso calc R 1 . .
C C20 0.2347(7) -0.1946(5) 0.0286(6) 0.0462(14) Uani d . 1 . .
H H20A 0.2917 -0.1167 0.0340 0.055 Uiso calc R 1 . .
H H20B 0.3021 -0.2322 0.0795 0.055 Uiso calc R 1 . .
C C21 0.1981(10) -0.2509(6) -0.0891(6) 0.0586(17) Uani d . 1 . .
H H21A 0.1396 -0.2088 -0.1406 0.070 Uiso calc R 1 . .
H H21B 0.2963 -0.2505 -0.1070 0.070 Uiso calc R 1 . .
C C22 0.1034(9) -0.3689(5) -0.1022(5) 0.0561(17) Uani d . 1 . .
H H22A 0.1661 -0.4128 -0.0561 0.067 Uiso calc R 1 . .
H H22B 0.0769 -0.4018 -0.1792 0.067 Uiso calc R 1 . .
C C23 -0.0453(8) -0.3736(5) -0.0695(5) 0.0474(14) Uani d . 1 . .
H H23A -0.1022 -0.4517 -0.0758 0.057 Uiso calc R 1 . .
H H23B -0.1125 -0.3360 -0.1205 0.057 Uiso calc R 1 . .
C C24 -0.0122(6) -0.3184(4) 0.0485(5) 0.0375(11) Uani d . 1 . .
H H24A -0.1114 -0.3196 0.0652 0.045 Uiso calc R 1 . .
H H24B 0.0460 -0.3602 0.1005 0.045 Uiso calc R 1 . .

loop_
_atom_site_aniso_label
_atom_site_aniso_U_11
_atom_site_aniso_U_22
_atom_site_aniso_U_33
_atom_site_aniso_U_12
_atom_site_aniso_U_13
_atom_site_aniso_U_23
Au 0.03193(12) 0.02433(12) 0.03862(12) 0.00659(8) 0.01104(8) 0.00564(7)
S1 0.0477(8) 0.0273(6) 0.0540(8) 0.0038(6) 0.0272(7) 0.0036(6)
P1 0.0273(6) 0.0248(6) 0.0360(6) 0.0074(5) 0.0089(5) 0.0056(5)
O1 0.051(2) 0.0296(18) 0.049(2) 0.0086(17) 0.0264(19) 0.0060(16)
N1 0.047(3) 0.028(2) 0.042(2) 0.002(2) 0.011(2) 0.0035(18)
C1 0.030(2) 0.030(2) 0.036(2) 0.009(2) 0.008(2) 0.0079(19)
C2 0.054(8) 0.032(3) 0.052(3) 0.002(4) 0.022(4) 0.004(3)
C3 0.111(8) 0.065(7) 0.088(8) 0.012(6) 0.032(6) 0.033(6)
C4 0.053(5) 0.090(9) 0.081(6) 0.003(6) 0.034(5) 0.008(7)
C2A 0.054(8) 0.032(3) 0.052(3) 0.002(4) 0.022(4) 0.004(3)
C3A 0.111(8) 0.065(7) 0.088(8) 0.012(6) 0.032(6) 0.033(6)
C4A 0.053(5) 0.090(9) 0.081(6) 0.003(6) 0.034(5) 0.008(7)
C5 0.074(5) 0.045(3) 0.058(4) 0.006(3) 0.036(4) -0.009(3)
C6 0.108(7) 0.056(4) 0.073(5) 0.005(4) 0.058(5) -0.005(4)
C7 0.037(3) 0.033(3) 0.044(3) 0.009(2) 0.010(2) 0.010(2)
C8 0.054(4) 0.051(4) 0.046(3) 0.007(3) 0.001(3) 0.013(3)
C9 0.051(4) 0.064(4) 0.055(4) 0.004(3) -0.011(3) 0.015(3)
C10 0.095(6) 0.073(5) 0.057(4) 0.014(5) 0.001(4) 0.033(4)
C11 0.053(4) 0.045(3) 0.072(4) 0.013(3) 0.017(3) 0.029(3)
C12 0.040(3) 0.035(3) 0.041(3) 0.005(2) 0.012(2) 0.010(2)
C13 0.029(2) 0.029(2) 0.040(3) 0.008(2) 0.011(2) 0.006(2)
C14 0.052(4) 0.059(4) 0.042(3) 0.025(3) 0.013(3) 0.002(3)
C15 0.106(7) 0.099(7) 0.055(4) 0.061(6) 0.047(4) 0.022(4)
C16 0.067(5) 0.082(5) 0.086(5) 0.046(4) 0.046(4) 0.035(4)
C17 0.041(3) 0.078(5) 0.073(5) 0.029(3) 0.020(3) 0.031(4)
C18 0.033(3) 0.059(4) 0.051(3) 0.020(3) 0.016(2) 0.019(3)
C19 0.033(3) 0.032(2) 0.038(3) 0.009(2) 0.012(2) 0.008(2)
C20 0.037(3) 0.045(3) 0.063(4) 0.010(3) 0.025(3) 0.004(3)
C21 0.071(5) 0.054(4) 0.064(4) 0.019(4) 0.039(4) 0.006(3)
C22 0.087(5) 0.046(3) 0.044(3) 0.033(4) 0.020(3) 0.003(3)
C23 0.056(4) 0.041(3) 0.043(3) 0.015(3) 0.009(3) -0.002(2)
C24 0.034(3) 0.033(3) 0.045(3) 0.007(2) 0.013(2) 0.001(2)

loop_
_atom_type_symbol
_atom_type_description
_atom_type_scat_dispersion_real
_atom_type_scat_dispersion_imag
_atom_type_scat_source
C C 0.0033 0.0016 'International Tables Vol C Tables 4.2.6.8 and 6.1.1.4'
H H 0.0000 0.0000 'International Tables Vol C Tables 4.2.6.8 and 6.1.1.4'
Au Au -2.0133 8.8022 'International Tables Vol C Tables 4.2.6.8 and 6.1.1.4'
N N 0.0061 0.0033 'International Tables Vol C Tables 4.2.6.8 and 6.1.1.4'
O O 0.0106 0.0060 'International Tables Vol C Tables 4.2.6.8 and 6.1.1.4'
P P 0.1023 0.0942 'International Tables Vol C Tables 4.2.6.8 and 6.1.1.4'
S S 0.1246 0.1234 'International Tables Vol C Tables 4.2.6.8 and 6.1.1.4'

loop_
_geom_angle_atom_site_label_1
_geom_angle_atom_site_label_2
_geom_angle_atom_site_label_3
_geom_angle_site_symmetry_1
_geom_angle_site_symmetry_3
_geom_angle
_geom_angle_publ_flag
P1 Au S1 . . 173.44(5) ?
C1 S1 Au . . 105.39(17) ?
C7 P1 C19 . . 106.1(2) ?
C7 P1 C13 . . 108.4(2) ?
C19 P1 C13 . . 105.9(2) ?
C7 P1 Au . . 114.59(18) ?
C19 P1 Au . . 108.69(16) ?
C13 P1 Au . . 112.55(16) ?
C1 O1 C5 . . 116.3(4) ?
C1 N1 C2A . . 116.2(12) ?
C1 N1 C2 . . 121.2(9) ?
C2A N1 C2 . . 9.0(14) ?
N1 C1 O1 . . 120.3(5) ?
N1 C1 S1 . . 127.9(4) ?
O1 C1 S1 . . 111.8(4) ?
C4 C2 N1 . . 108.7(15) ?
C4 C2 C3 . . 109.3(15) ?
N1 C2 C3 . . 111.9(17) ?
C4 C2 H2 . . 109.0 ?
N1 C2 H2 . . 109.0 ?
C3 C2 H2 . . 109.0 ?
C4A C2A N1 . . 103(3) ?
C4A C2A C3A . . 110(2) ?
N1 C2A C3A . . 104(3) ?
C4A C2A H2A . . 113.1 ?
N1 C2A H2A . . 113.1 ?
C3A C2A H2A . . 113.1 ?
C2A C3A H3D . . 109.5 ?
C2A C3A H3E . . 109.5 ?
H3D C3A H3E . . 109.5 ?
C2A C3A H3F . . 109.5 ?
H3D C3A H3F . . 109.5 ?
H3E C3A H3F . . 109.5 ?
C2A C4A H4D . . 109.5 ?
C2A C4A H4E . . 109.5 ?
H4D C4A H4E . . 109.5 ?
C2A C4A H4F . . 109.5 ?
H4D C4A H4F . . 109.5 ?
H4E C4A H4F . . 109.5 ?
O1 C5 C6 . . 107.2(5) ?
O1 C5 H5A . . 110.3 ?
C6 C5 H5A . . 110.3 ?
O1 C5 H5B . . 110.3 ?
C6 C5 H5B . . 110.3 ?
H5A C5 H5B . . 108.5 ?
C5 C6 H6A . . 109.5 ?
C5 C6 H6B . . 109.5 ?
H6A C6 H6B . . 109.5 ?
C5 C6 H6C . . 109.5 ?
H6A C6 H6C . . 109.5 ?
H6B C6 H6C . . 109.5 ?
C8 C7 C12 . . 111.1(5) ?
C8 C7 P1 . . 113.6(4) ?
C12 C7 P1 . . 116.5(4) ?
C8 C7 H7 . . 104.8 ?
C12 C7 H7 . . 104.8 ?
P1 C7 H7 . . 104.8 ?
C7 C8 C9 . . 111.9(5) ?
C7 C8 H8A . . 109.2 ?
C9 C8 H8A . . 109.2 ?
C7 C8 H8B . . 109.2 ?
C9 C8 H8B . . 109.2 ?
H8A C8 H8B . . 107.9 ?
C8 C9 C10 . . 109.4(6) ?
C8 C9 H9A . . 109.8 ?
C10 C9 H9A . . 109.8 ?
C8 C9 H9B . . 109.8 ?
C10 C9 H9B . . 109.8 ?
H9A C9 H9B . . 108.2 ?
C11 C10 C9 . . 111.4(6) ?
C11 C10 H10A . . 109.4 ?
C9 C10 H10A . . 109.4 ?
C11 C10 H10B . . 109.4 ?
C9 C10 H10B . . 109.4 ?
H10A C10 H10B . . 108.0 ?
C10 C11 C12 . . 112.8(6) ?
C10 C11 H11A . . 109.0 ?
C12 C11 H11A . . 109.0 ?
C10 C11 H11B . . 109.0 ?
C12 C11 H11B . . 109.0 ?
H11A C11 H11B . . 107.8 ?
C11 C12 C7 . . 113.5(5) ?
C11 C12 H12A . . 108.9 ?
C7 C12 H12A . . 108.9 ?
C11 C12 H12B . . 108.9 ?
C7 C12 H12B . . 108.9 ?
H12A C12 H12B . . 107.7 ?
C14 C13 C18 . . 110.5(5) ?
C14 C13 P1 . . 111.4(4) ?
C18 C13 P1 . . 109.9(3) ?
C14 C13 H13 . . 108.3 ?
C18 C13 H13 . . 108.3 ?
P1 C13 H13 . . 108.3 ?
C13 C14 C15 . . 110.9(6) ?
C13 C14 H14A . . 109.5 ?
C15 C14 H14A . . 109.5 ?
C13 C14 H14B . . 109.5 ?
C15 C14 H14B . . 109.5 ?
H14A C14 H14B . . 108.0 ?
C16 C15 C14 . . 112.7(6) ?
C16 C15 H15A . . 109.0 ?
C14 C15 H15A . . 109.0 ?
C16 C15 H15B . . 109.0 ?
C14 C15 H15B . . 109.0 ?
H15A C15 H15B . . 107.8 ?
C15 C16 C17 . . 110.0(6) ?
C15 C16 H16A . . 109.7 ?
C17 C16 H16A . . 109.7 ?
C15 C16 H16B . . 109.7 ?
C17 C16 H16B . . 109.7 ?
H16A C16 H16B . . 108.2 ?
C16 C17 C18 . . 111.9(6) ?
C16 C17 H17A . . 109.2 ?
C18 C17 H17A . . 109.2 ?
C16 C17 H17B . . 109.2 ?
C18 C17 H17B . . 109.2 ?
H17A C17 H17B . . 107.9 ?
C13 C18 C17 . . 110.5(5) ?
C13 C18 H18A . . 109.6 ?
C17 C18 H18A . . 109.6 ?
C13 C18 H18B . . 109.6 ?
C17 C18 H18B . . 109.6 ?
H18A C18 H18B . . 108.1 ?
C24 C19 C20 . . 110.4(4) ?
C24 C19 P1 . . 116.4(4) ?
C20 C19 P1 . . 111.2(4) ?
C24 C19 H19 . . 106.0 ?
C20 C19 H19 . . 106.0 ?
P1 C19 H19 . . 106.0 ?
C21 C20 C19 . . 111.0(5) ?
C21 C20 H20A . . 109.4 ?
C19 C20 H20A . . 109.4 ?
C21 C20 H20B . . 109.4 ?
C19 C20 H20B . . 109.4 ?
H20A C20 H20B . . 108.0 ?
C22 C21 C20 . . 111.0(5) ?
C22 C21 H21A . . 109.4 ?
C20 C21 H21A . . 109.4 ?
C22 C21 H21B . . 109.4 ?
C20 C21 H21B . . 109.4 ?
H21A C21 H21B . . 108.0 ?
C21 C22 C23 . . 111.1(5) ?
C21 C22 H22A . . 109.4 ?
C23 C22 H22A . . 109.4 ?
C21 C22 H22B . . 109.4 ?
C23 C22 H22B . . 109.4 ?
H22A C22 H22B . . 108.0 ?
C22 C23 C24 . . 112.0(5) ?
C22 C23 H23A . . 109.2 ?
C24 C23 H23A . . 109.2 ?
C22 C23 H23B . . 109.2 ?
C24 C23 H23B . . 109.2 ?
H23A C23 H23B . . 107.9 ?
C19 C24 C23 . . 110.4(5) ?
C19 C24 H24A . . 109.6 ?
C23 C24 H24A . . 109.6 ?
C19 C24 H24B . . 109.6 ?
C23 C24 H24B . . 109.6 ?
H24A C24 H24B . . 108.1 ?

loop_
_geom_bond_atom_site_label_1
_geom_bond_atom_site_label_2
_geom_bond_site_symmetry_2
_geom_bond_distance
_geom_bond_publ_flag
Au P1 . 2.2653(13) ?
Au S1 . 2.3013(13) ?
S1 C1 . 1.752(5) ?
P1 C7 . 1.838(5) ?
P1 C19 . 1.845(5) ?
P1 C13 . 1.850(5) ?
O1 C1 . 1.365(6) ?
O1 C5 . 1.444(7) ?
N1 C1 . 1.254(7) ?
N1 C2A . 1.58(5) ?
N1 C2 . 1.42(3) ?
C2 C4 . 1.511(9) ?
C2 C3 . 1.519(9) ?
C2 H2 . 0.9900 ?
C3 H3A . 0.9700 ?
C3 H3B . 0.9700 ?
C3 H3C . 0.9700 ?
C4 H4A . 0.9700 ?
C4 H4B . 0.9700 ?
C4 H4C . 0.9700 ?
C2A C4A . 1.516(10) ?
C2A C3A . 1.524(10) ?
C2A H2A . 0.9900 ?
C3A H3D . 0.9700 ?
C3A H3E . 0.9700 ?
C3A H3F . 0.9700 ?
C4A H4D . 0.9700 ?
C4A H4E . 0.9700 ?
C4A H4F . 0.9700 ?
C5 C6 . 1.471(10) ?
C5 H5A . 0.9800 ?
C5 H5B . 0.9800 ?
C6 H6A . 0.9700 ?
C6 H6B . 0.9700 ?
C6 H6C . 0.9700 ?
C7 C8 . 1.514(8) ?
C7 C12 . 1.519(7) ?
C7 H7 . 0.9900 ?
C8 C9 . 1.538(9) ?
C8 H8A . 0.9800 ?
C8 H8B . 0.9800 ?
C9 C10 . 1.552(11) ?
C9 H9A . 0.9800 ?
C9 H9B . 0.9800 ?
C10 C11 . 1.476(11) ?
C10 H10A . 0.9800 ?
C10 H10B . 0.9800 ?
C11 C12 . 1.493(8) ?
C11 H11A . 0.9800 ?
C11 H11B . 0.9800 ?
C12 H12A . 0.9800 ?
C12 H12B . 0.9800 ?
C13 C14 . 1.512(8) ?
C13 C18 . 1.531(7) ?
C13 H13 . 0.9900 ?
C14 C15 . 1.519(10) ?
C14 H14A . 0.9800 ?
C14 H14B . 0.9800 ?
C15 C16 . 1.503(11) ?
C15 H15A . 0.9800 ?
C15 H15B . 0.9800 ?
C16 C17 . 1.516(12) ?
C16 H16A . 0.9800 ?
C16 H16B . 0.9800 ?
C17 C18 . 1.541(8) ?
C17 H17A . 0.9800 ?
C17 H17B . 0.9800 ?
C18 H18A . 0.9800 ?
C18 H18B . 0.9800 ?
C19 C24 . 1.514(7) ?
C19 C20 . 1.549(7) ?
C19 H19 . 0.9900 ?
C20 C21 . 1.526(10) ?
C20 H20A . 0.9800 ?
C20 H20B . 0.9800 ?
C21 C22 . 1.501(10) ?
C21 H21A . 0.9800 ?
C21 H21B . 0.9800 ?
C22 C23 . 1.511(9) ?
C22 H22A . 0.9800 ?
C22 H22B . 0.9800 ?
C23 C24 . 1.531(8) ?
C23 H23A . 0.9800 ?
C23 H23B . 0.9800 ?
C24 H24A . 0.9800 ?
C24 H24B . 0.9800 ?
